data_7714022
loop_
_publ_author_name
'Guthardt, Robin'
'Jacob, Hannes Lukas'
'Bruhn, Clemens'
'Siemeling, Ulrich'

_publ_section_title
;
 A complete series of N-heterocyclic tetrylenes (Si -- Pb) with a
 1,1&#x2019;-ferrocenediyl backbone enabled by 1,3,2-diazaborolyl
 N-substituents
;
_journal_name_full 'Dalton Transactions'
_journal_paper_doi 10.1039/D3DT02684A
_journal_year 2023
_chemical_formula_moiety 'C62 H82 B2 Fe N6'
_chemical_formula_sum 'C62 H82 B2 Fe N6'
_chemical_formula_weight 988.80
_space_group_crystal_system orthorhombic
_space_group_IT_number 41
_space_group_name_Hall 'A 2 -2ab'
_space_group_name_H-M_alt 'A e a 2'
_atom_sites_solution_hydrogens geom
_atom_sites_solution_primary dual
_audit_creation_date 2023-07-12
_audit_creation_method
;
Olex2 1.5
(compiled 2023.03.06 svn.rbb2c1857 for OlexSys, GUI svn.r6748)
;
_audit_update_record
;
2023-08-16 deposited with the CCDC.	2023-09-26 downloaded from the CCDC.
;
_cell_angle_alpha 90
_cell_angle_beta 90
_cell_angle_gamma 90
_cell_formula_units_Z 4
_cell_length_a 8.9740(4)
_cell_length_b 29.2515(17)
_cell_length_c 21.3053(9)
_cell_measurement_reflns_used 7348
_cell_measurement_temperature 100(2)
_cell_measurement_theta_max 70.91
_cell_measurement_theta_min 3.02
_cell_volume 5592.7(5)
_computing_cell_refinement
;
X-Area Recipe 1.37.0.0 (STOE, 2021)
;
_computing_data_collection
;
X-Area Pilatus3_SV 1.31.175.0 (STOE, 2021)
;
_computing_data_reduction
;
X-Area Integrate 2.5.1.0 (STOE, 2021)
X-Area LANA 2.6.2.0 (STOE, 2021)
;
_computing_molecular_graphics 'Olex2 1.5 (Dolomanov et al., 2009)'
_computing_publication_material
;
STOE & Cie GmbH, X-Area, software package for collecting single-crystal or
multi-domain crystal data on STOE area-detector diffractometers, for image 
processing, for the correction and scaling of reflection intensities and 
for outlier rejection, version 2.0, Darmstadt 2021
;
_computing_structure_refinement 'SHELXL 2014/7 (Sheldrick, 2015)'
_computing_structure_solution 'SHELXT  (Sheldrick, 2015)'
_diffrn_ambient_temperature 100(2)
_diffrn_detector Pilatus200K
_diffrn_detector_area_resol_mean 5.81
_diffrn_detector_type 'DECTRIS PILATUS 200K'
_diffrn_measured_fraction_theta_full 0.992
_diffrn_measured_fraction_theta_max 0.975
_diffrn_measurement_details
;
 862 frames, detector distance = 40 mm
;
_diffrn_measurement_device 'Eulerian 4-circle diffractometer'
_diffrn_measurement_device_type 'STOE STADIVARI'
_diffrn_measurement_method 'rotation method, \w scans'
_diffrn_radiation_collimation '1.2 mm, 0.6 diameter'
_diffrn_radiation_monochromator 'Graded multilayer mirror'
_diffrn_radiation_polarisn_norm 0
_diffrn_radiation_probe x-ray
_diffrn_radiation_type 'Cu K\a'
_diffrn_radiation_wavelength 1.54186
_diffrn_reflns_av_R_equivalents 0.0902
_diffrn_reflns_av_unetI/netI 0.0916
_diffrn_reflns_Laue_measured_fraction_full 0.992
_diffrn_reflns_Laue_measured_fraction_max 0.975
_diffrn_reflns_limit_h_max 10
_diffrn_reflns_limit_h_min -7
_diffrn_reflns_limit_k_max 35
_diffrn_reflns_limit_k_min -33
_diffrn_reflns_limit_l_max 12
_diffrn_reflns_limit_l_min -25
_diffrn_reflns_number 10412
_diffrn_reflns_point_group_measured_fraction_full 0.993
_diffrn_reflns_point_group_measured_fraction_max 0.976
_diffrn_reflns_theta_full 67.686
_diffrn_reflns_theta_max 70.459
_diffrn_reflns_theta_min 3.021
_diffrn_source Cu-Genix
_diffrn_source_current 0.600
_diffrn_source_power 0.030
_diffrn_source_target Cu
_diffrn_source_type 'Genix Cu 3D HF'
_diffrn_source_voltage 50
_exptl_absorpt_coefficient_mu 2.485
_exptl_absorpt_correction_T_max 0.8355
_exptl_absorpt_correction_T_min 0.2403
_exptl_absorpt_correction_type multi-scan
_exptl_absorpt_process_details
;
STOE X-Red32, absorption correction by Gaussian integration, analogous to
P. Coppens, "The Evaluation of Absorption and Extinction in Single-Crystal
Structure Analysis", published in: F. R. Ahmed (Editor), "Crystallographic
Computing", Munksgaard, Copenhagen (1970), 255 - 270. Afterwards scaling of
reflection intensities was performed within STOE LANA. J. Koziskova, F. Hahn,
J. Richter, J. Kozisek, Acta Chimica Slovaca, vol. 9, no. 2, 2016, pp. 136-140.
;
_exptl_crystal_colour yellow
_exptl_crystal_colour_primary yellow
_exptl_crystal_density_diffrn 1.174
_exptl_crystal_density_method 'not measured'
_exptl_crystal_description plate
_exptl_crystal_F_000 2128
_exptl_crystal_size_max 0.131
_exptl_crystal_size_mid 0.124
_exptl_crystal_size_min 0.04
_refine_diff_density_max 0.755
_refine_diff_density_min -0.340
_refine_diff_density_rms 0.086
_refine_ls_abs_structure_details
;
 Refined as an inversion twin.
;
_refine_ls_abs_structure_Flack 0.362(15)
_refine_ls_extinction_method none
_refine_ls_goodness_of_fit_ref 1.055
_refine_ls_hydrogen_treatment constr
_refine_ls_matrix_type full
_refine_ls_number_parameters 330
_refine_ls_number_reflns 3424
_refine_ls_number_restraints 1
_refine_ls_restrained_S_all 1.055
_refine_ls_R_factor_all 0.1146
_refine_ls_R_factor_gt 0.0738
_refine_ls_shift/su_max 0.000
_refine_ls_shift/su_mean 0.000
_refine_ls_structure_factor_coef Fsqd
_refine_ls_weighting_details 'w=1/[\s^2^(Fo^2^)+(0.0963P)^2^+1.7532P] where P=(Fo^2^+2Fc^2^)/3'
_refine_ls_weighting_scheme calc
_refine_ls_wR_factor_gt 0.1533
_refine_ls_wR_factor_ref 0.1736
_reflns_Friedel_coverage 0.944
_reflns_Friedel_fraction_full 0.993
_reflns_Friedel_fraction_max 0.977
_reflns_number_gt 2447
_reflns_number_total 3424
_reflns_threshold_expression 'I > 2\s(I)'
_cod_data_source_file d3dt02684a2.cif
_cod_data_source_block sv1129
_cod_original_sg_symbol_Hall 'A 2 -2ac'
_cod_database_code 7714022
_shelx_shelxl_version_number 2014/7
_shelx_space_group_comment
;
The symmetry employed for this shelxl refinement is uniquely defined
by the following loop, which should always be used as a source of
symmetry information in preference to the above space-group names.
They are only intended as comments.
;
_shelx_estimated_absorpt_t_max 0.907
_shelx_estimated_absorpt_t_min 0.737
_olex2_refinement_description
;
1. Twinned data refinement
 Scales: 0.638(15)
 0.362(15)
2. Fixed Uiso
 At 1.2 times of:
  All C(H) groups, All N(H) groups
 At 1.5 times of:
  All C(H,H,H) groups
3.a Ternary CH refined with riding coordinates:
 C14(H14), C17(H17), C26(H26), C29(H29)
3.b Aromatic/amide H refined with riding coordinates:
 N1(H1), C2(H2), C3(H3), C4(H4), C5(H5), C6(H6), C7(H7), C10(H10), C11(H11),
 C12(H12), C22(H22), C23(H23), C24(H24)
3.c Idealised Me refined as rotating group:
 C15(H15A,H15B,H15C), C16(H16A,H16B,H16C), C18(H18A,H18B,H18C), C19(H19A,H19B,
 H19C), C27(H27A,H27B,H27C), C28(H28A,H28B,H28C), C30(H30A,H30B,H30C), C31(H31A,
 H31B,H31C)
;
_olex2_submission_special_instructions 'No special instructions were received'
_stoe_detector_distance '40.0 mm'
_stoe_detector_pixelsize_x '0.172 mm'
_stoe_detector_pixelsize_y '0.172 mm'
_stoe_detector_size_x '7.0 cm'
_stoe_detector_size_y '8.4 cm'
_stoe_evaluation_integration_a 4.0
_stoe_evaluation_integration_b 4.0
_stoe_evaluation_integration_ems 0.040
_stoe_evaluation_lana_bis_l_even_max -
_stoe_evaluation_lana_bis_l_odd_max -
_stoe_evaluation_lana_bos_l_even_max -
_stoe_evaluation_lana_bos_l_odd_max -
_stoe_evaluation_lana_completeness 64.0
_stoe_evaluation_lana_dxs_max_order 1
_stoe_evaluation_lana_dys_max_order 1
_stoe_evaluation_lana_fs_max_order 3
_stoe_evaluation_lana_max_2theta_available 141.1
_stoe_evaluation_lana_max_2theta_desired 141.1
_stoe_evaluation_lana_mean_redundancy 3.0
_stoe_evaluation_lana_number_refls_after_or 10412
_stoe_evaluation_lana_number_refls_outliers 2023
_stoe_evaluation_lana_number_refls_total 12435
_stoe_evaluation_lana_number_refls_unique 3424
_stoe_evaluation_lana_number_refls_written 10412
_stoe_evaluation_lana_or_c1 0.035
_stoe_evaluation_lana_or_c2 0
_stoe_evaluation_lana_or_c3 0
_stoe_evaluation_lana_or_c4 0.7
_stoe_evaluation_lana_point_group mm2
_stoe_evaluation_lana_table
;
#----------------------------------------------------------------------------
2Theta          12.8   28.0   43.2   58.4   73.6   88.8  104.0  119.2  134.4
#----------------------------------------------------------------------------
<Resolution>    5.57   3.08   2.07   1.55   1.29   1.09   0.97   0.90   0.84
N(total)          53    226    662   1288   2748   2797   1995   1977    689
<Redundancy>     1.6    1.7    2.0    2.8    4.5    3.9    2.9    2.8    1.8
Complet. [%%]    94.1   87.7   86.3   71.3   68.8   65.7   60.9   60.2   45.8
<I/sigma>      212.1   58.9   26.6   13.1    5.8    3.6    2.4    1.7    1.8
R(int)         0.016  0.023  0.037  0.041  0.088  0.131  0.178  0.242  0.238
#----------------------------------------------------------------------------
;
_stoe_measurement_identifier sv1129
_stoe_measurement_max_exposure_per_frame '70.0 s'
_stoe_measurement_mean_exposure_per_frame '70.0 s'
_stoe_measurement_min_exposure_per_frame '70.0 s'
_stoe_measurement_total_exposure_time '16.8 h'
_stoe_measurement_total_frame_number 862
_stoe_measurement_total_run_number 17
_stoe_measurement_tube_power '30.0 W'

loop_
_space_group_symop_operation_xyz
'x, y, z'
'-x, -y, z'
'x+1/2, -y+1/2, z'
'-x+1/2, y+1/2, z'
'x, y+1/2, z+1/2'
'-x, -y+1/2, z+1/2'
'x+1/2, -y+1, z+1/2'
'-x+1/2, y+1, z+1/2'

loop_
_atom_site_label
_atom_site_type_symbol
_atom_site_fract_x
_atom_site_fract_y
_atom_site_fract_z
_atom_site_U_iso_or_equiv
_atom_site_adp_type
_atom_site_occupancy
_atom_site_site_symmetry_order
_atom_site_calc_flag
_atom_site_refinement_flags_posn
_atom_site_refinement_flags_adp
_atom_site_refinement_flags_occupancy
_atom_site_disorder_assembly
_atom_site_disorder_group
C1 C 0.5550(9) 0.4391(3) 0.5768(4) 0.0206(18) Uani 1 1 d . . . . .
Fe1 Fe 0.5000 0.5000 0.62325(10) 0.0178(4) Uani 1 2 d S T P . .
N1 N 0.5001(7) 0.4204(2) 0.5208(3) 0.0185(13) Uani 1 1 d . . . . .
H1 H 0.5204 0.4380 0.4883 0.022 Uiso 1 1 calc R U . . .
B1 B 0.4194(10) 0.3801(3) 0.5025(4) 0.022(2) Uani 1 1 d . . . . .
C2 C 0.5039(8) 0.4310(2) 0.6388(3) 0.0181(18) Uani 1 1 d . . . . .
H2 H 0.4197 0.4132 0.6503 0.022 Uiso 1 1 calc R U . . .
N2 N 0.4091(7) 0.3665(2) 0.4384(3) 0.0188(14) Uani 1 1 d . . . . .
C3 C 0.6014(8) 0.4544(3) 0.6809(4) 0.0202(18) Uani 1 1 d . . . . .
H3 H 0.5957 0.4540 0.7254 0.024 Uiso 1 1 calc R U . . .
N3 N 0.3355(7) 0.3461(2) 0.5373(3) 0.0196(14) Uani 1 1 d . . . . .
C4 C 0.7084(8) 0.4782(3) 0.6445(4) 0.0214(18) Uani 1 1 d . . . . .
H4 H 0.7867 0.4969 0.6602 0.026 Uiso 1 1 calc R U . . .
C5 C 0.6773(8) 0.4693(3) 0.5806(4) 0.0204(18) Uani 1 1 d . . . . .
H5 H 0.7302 0.4815 0.5458 0.024 Uiso 1 1 calc R U . . .
C6 C 0.3235(9) 0.3266(3) 0.4352(4) 0.0260(19) Uani 1 1 d . . . . .
H6 H 0.3002 0.3105 0.3977 0.031 Uiso 1 1 calc R U . . .
C7 C 0.2796(8) 0.3146(3) 0.4923(4) 0.0255(19) Uani 1 1 d . . . . .
H7 H 0.2198 0.2887 0.5017 0.031 Uiso 1 1 calc R U . . .
C8 C 0.4710(8) 0.3884(3) 0.3836(4) 0.0191(17) Uani 1 1 d . . . . .
C9 C 0.3881(8) 0.4223(3) 0.3538(3) 0.0196(17) Uani 1 1 d . . . . .
C10 C 0.4481(9) 0.4423(3) 0.2999(4) 0.0273(19) Uani 1 1 d . . . . .
H10 H 0.3933 0.4651 0.2780 0.033 Uiso 1 1 calc R U . . .
C11 C 0.5868(9) 0.4292(3) 0.2785(4) 0.027(2) Uani 1 1 d . . . . .
H11 H 0.6265 0.4433 0.2420 0.032 Uiso 1 1 calc R U . . .
C12 C 0.6681(9) 0.3965(3) 0.3084(4) 0.028(2) Uani 1 1 d . . . . .
H12 H 0.7637 0.3886 0.2927 0.033 Uiso 1 1 calc R U . . .
C13 C 0.6134(8) 0.3744(3) 0.3620(4) 0.0215(18) Uani 1 1 d . . . . .
C14 C 0.2363(10) 0.4381(3) 0.3777(4) 0.0284(19) Uani 1 1 d . . . . .
H14 H 0.2013 0.4158 0.4100 0.034 Uiso 1 1 calc R U . . .
C15 C 0.2514(11) 0.4847(3) 0.4090(4) 0.041(2) Uani 1 1 d . . . . .
H15A H 0.3225 0.4826 0.4438 0.061 Uiso 1 1 calc R U . . .
H15B H 0.1541 0.4944 0.4251 0.061 Uiso 1 1 calc R U . . .
H15C H 0.2873 0.5071 0.3782 0.061 Uiso 1 1 calc R U . . .
C16 C 0.1194(10) 0.4397(3) 0.3246(5) 0.040(2) Uani 1 1 d . . . . .
H16A H 0.1418 0.4653 0.2964 0.060 Uiso 1 1 calc R U . . .
H16B H 0.0200 0.4440 0.3428 0.060 Uiso 1 1 calc R U . . .
H16C H 0.1219 0.4110 0.3010 0.060 Uiso 1 1 calc R U . . .
C17 C 0.6980(9) 0.3364(3) 0.3939(5) 0.037(2) Uani 1 1 d . . . . .
H17 H 0.6617 0.3347 0.4382 0.044 Uiso 1 1 calc R U . . .
C18 C 0.8680(10) 0.3453(4) 0.3962(5) 0.048(3) Uani 1 1 d . . . . .
H18A H 0.9084 0.3450 0.3535 0.072 Uiso 1 1 calc R U . . .
H18B H 0.9163 0.3214 0.4212 0.072 Uiso 1 1 calc R U . . .
H18C H 0.8868 0.3752 0.4154 0.072 Uiso 1 1 calc R U . . .
C19 C 0.6647(12) 0.2905(3) 0.3630(5) 0.053(3) Uani 1 1 d . . . . .
H19A H 0.6846 0.2926 0.3178 0.080 Uiso 1 1 calc R U . . .
H19B H 0.5598 0.2826 0.3697 0.080 Uiso 1 1 calc R U . . .
H19C H 0.7283 0.2669 0.3815 0.080 Uiso 1 1 calc R U . . .
C20 C 0.2821(8) 0.3427(2) 0.6006(3) 0.0184(17) Uani 1 1 d . . . . .
C21 C 0.1375(7) 0.3581(2) 0.6124(4) 0.0191(18) Uani 1 1 d . . . . .
C22 C 0.0839(9) 0.3544(3) 0.6734(4) 0.029(2) Uani 1 1 d . . . . .
H22 H -0.0140 0.3649 0.6824 0.035 Uiso 1 1 calc R U . . .
C23 C 0.1683(10) 0.3358(3) 0.7214(4) 0.033(2) Uani 1 1 d . . . . .
H23 H 0.1294 0.3336 0.7627 0.040 Uiso 1 1 calc R U . . .
C24 C 0.3135(9) 0.3204(3) 0.7075(4) 0.0264(19) Uani 1 1 d . . . . .
H24 H 0.3724 0.3072 0.7398 0.032 Uiso 1 1 calc R U . . .
C25 C 0.3718(8) 0.3241(2) 0.6472(4) 0.0196(18) Uani 1 1 d . . . . .
C26 C 0.0412(8) 0.3804(3) 0.5621(4) 0.0245(19) Uani 1 1 d . . . . .
H26 H 0.0782 0.3692 0.5206 0.029 Uiso 1 1 calc R U . . .
C27 C 0.0643(9) 0.4323(3) 0.5632(5) 0.037(2) Uani 1 1 d . . . . .
H27A H 0.0209 0.4450 0.6017 0.056 Uiso 1 1 calc R U . . .
H27B H 0.0155 0.4461 0.5267 0.056 Uiso 1 1 calc R U . . .
H27C H 0.1712 0.4392 0.5620 0.056 Uiso 1 1 calc R U . . .
C28 C -0.1235(9) 0.3679(3) 0.5662(4) 0.032(2) Uani 1 1 d . . . . .
H28A H -0.1770 0.3814 0.5307 0.048 Uiso 1 1 calc R U . . .
H28B H -0.1649 0.3796 0.6056 0.048 Uiso 1 1 calc R U . . .
H28C H -0.1343 0.3346 0.5650 0.048 Uiso 1 1 calc R U . . .
C29 C 0.5313(8) 0.3089(3) 0.6327(4) 0.0229(19) Uani 1 1 d . . . . .
H29 H 0.5730 0.3305 0.6009 0.028 Uiso 1 1 calc R U . . .
C30 C 0.5318(10) 0.2611(3) 0.6038(5) 0.042(3) Uani 1 1 d . . . . .
H30A H 0.4869 0.2394 0.6332 0.063 Uiso 1 1 calc R U . . .
H30B H 0.6345 0.2519 0.5948 0.063 Uiso 1 1 calc R U . . .
H30C H 0.4741 0.2614 0.5647 0.063 Uiso 1 1 calc R U . . .
C31 C 0.6337(9) 0.3099(3) 0.6897(4) 0.035(2) Uani 1 1 d . . . . .
H31A H 0.6343 0.3408 0.7077 0.052 Uiso 1 1 calc R U . . .
H31B H 0.7350 0.3016 0.6770 0.052 Uiso 1 1 calc R U . . .
H31C H 0.5977 0.2882 0.7212 0.052 Uiso 1 1 calc R U . . .

loop_
_atom_site_aniso_label
_atom_site_aniso_U_11
_atom_site_aniso_U_22
_atom_site_aniso_U_33
_atom_site_aniso_U_23
_atom_site_aniso_U_13
_atom_site_aniso_U_12
C1 0.016(4) 0.017(4) 0.029(5) -0.002(4) 0.002(4) 0.010(3)
Fe1 0.0148(8) 0.0191(8) 0.0194(8) 0.000 0.000 0.0003(8)
N1 0.018(3) 0.023(3) 0.015(3) 0.004(3) 0.005(3) 0.002(3)
B1 0.012(5) 0.031(5) 0.023(5) 0.000(4) 0.002(4) 0.009(4)
C2 0.012(3) 0.015(3) 0.027(5) 0.002(3) 0.001(4) 0.000(3)
N2 0.012(3) 0.021(3) 0.024(4) 0.001(3) -0.001(3) -0.001(3)
C3 0.022(4) 0.024(4) 0.014(4) 0.006(3) 0.000(3) 0.008(4)
N3 0.014(3) 0.025(4) 0.019(4) -0.002(3) 0.000(3) 0.002(3)
C4 0.015(4) 0.022(4) 0.027(5) 0.004(4) -0.006(3) -0.004(3)
C5 0.014(4) 0.018(4) 0.029(5) 0.002(4) 0.000(4) 0.004(3)
C6 0.027(5) 0.028(5) 0.023(5) 0.000(4) -0.002(4) 0.003(4)
C7 0.022(4) 0.024(5) 0.031(5) -0.001(4) 0.001(4) -0.005(4)
C8 0.021(4) 0.025(4) 0.012(4) -0.006(3) 0.000(3) -0.008(3)
C9 0.020(4) 0.022(4) 0.016(4) -0.004(3) -0.002(3) -0.003(4)
C10 0.025(4) 0.030(5) 0.027(5) 0.004(4) 0.000(4) 0.001(4)
C11 0.031(5) 0.030(5) 0.020(4) 0.002(4) 0.004(4) -0.010(4)
C12 0.022(5) 0.028(5) 0.033(5) -0.010(4) 0.010(4) 0.000(4)
C13 0.017(4) 0.026(4) 0.022(4) -0.007(3) 0.006(3) -0.004(4)
C14 0.027(4) 0.031(4) 0.027(5) 0.011(4) 0.002(4) 0.000(4)
C15 0.032(5) 0.049(6) 0.042(6) -0.008(4) 0.007(5) 0.014(5)
C16 0.025(5) 0.045(6) 0.050(6) -0.009(5) -0.004(4) 0.000(4)
C17 0.029(5) 0.042(6) 0.041(6) 0.005(5) 0.010(4) 0.010(4)
C18 0.028(5) 0.075(7) 0.040(6) 0.009(6) 0.001(5) 0.011(5)
C19 0.055(6) 0.029(6) 0.076(9) 0.012(5) 0.017(6) 0.020(5)
C20 0.018(4) 0.015(4) 0.022(4) 0.000(3) 0.008(3) -0.003(3)
C21 0.014(4) 0.014(4) 0.029(5) -0.005(4) 0.006(4) -0.005(3)
C22 0.015(4) 0.036(5) 0.037(5) -0.008(4) 0.008(4) 0.001(4)
C23 0.039(6) 0.033(5) 0.028(5) -0.002(4) 0.015(4) -0.010(4)
C24 0.029(5) 0.029(5) 0.021(5) -0.002(4) -0.006(4) -0.007(4)
C25 0.021(4) 0.018(4) 0.020(4) -0.003(3) -0.001(3) 0.000(3)
C26 0.020(4) 0.029(5) 0.024(5) -0.001(4) 0.004(3) 0.001(4)
C27 0.010(4) 0.035(5) 0.066(7) 0.005(5) -0.003(4) 0.000(4)
C28 0.023(5) 0.029(5) 0.044(6) 0.002(4) 0.000(4) 0.002(4)
C29 0.020(4) 0.028(4) 0.021(5) 0.004(4) 0.000(3) -0.003(3)
C30 0.040(6) 0.036(5) 0.051(7) -0.010(4) -0.008(5) 0.014(4)
C31 0.022(4) 0.044(6) 0.037(6) -0.004(5) -0.001(4) 0.007(4)

loop_
_atom_type_symbol
_atom_type_description
_atom_type_scat_dispersion_real
_atom_type_scat_dispersion_imag
_atom_type_scat_source
C C 0.0181 0.0091 'International Tables Vol C Tables 4.2.6.8 and 6.1.1.4'
H H 0.0000 0.0000 'International Tables Vol C Tables 4.2.6.8 and 6.1.1.4'
B B 0.0090 0.0039 'International Tables Vol C Tables 4.2.6.8 and 6.1.1.4'
Fe Fe -1.1336 3.1974 'International Tables Vol C Tables 4.2.6.8 and 6.1.1.4'
N N 0.0311 0.0180 'International Tables Vol C Tables 4.2.6.8 and 6.1.1.4'

loop_
_exptl_crystal_face_index_h
_exptl_crystal_face_index_k
_exptl_crystal_face_index_l
_exptl_crystal_face_perp_dist
0 1 0 0.0300
0 -1 0 0.0100
5 -2 3 0.0780
-3 1 -1 0.0530
0 -1 5 0.0880
0 1 -5 0.0460
3 0 -4 0.0610

loop_
_geom_angle_atom_site_label_1
_geom_angle_atom_site_label_2
_geom_angle_atom_site_label_3
_geom_angle
_geom_angle_site_symmetry_1
_geom_angle_site_symmetry_3
_geom_angle_publ_flag
N1 C1 Fe1 130.6(5) . . ?
N1 C1 C2 127.9(7) . . ?
N1 C1 C5 124.4(7) . . ?
C2 C1 Fe1 68.1(4) . . ?
C5 C1 Fe1 68.0(4) . . ?
C5 C1 C2 107.7(7) . . ?
C1 Fe1 C1 123.7(5) . 2_665 ?
C2 Fe1 C1 40.0(3) . . ?
C2 Fe1 C1 156.8(3) . 2_665 ?
C2 Fe1 C1 40.0(3) 2_665 2_665 ?
C2 Fe1 C1 156.8(3) 2_665 . ?
C2 Fe1 C2 161.3(4) . 2_665 ?
C3 Fe1 C1 161.8(3) . 2_665 ?
C3 Fe1 C1 67.7(3) 2_665 2_665 ?
C3 Fe1 C1 161.8(3) 2_665 . ?
C3 Fe1 C1 67.7(3) . . ?
C3 Fe1 C2 123.9(3) 2_665 . ?
C3 Fe1 C2 41.0(3) 2_665 2_665 ?
C3 Fe1 C2 41.0(3) . . ?
C3 Fe1 C2 123.9(3) . 2_665 ?
C3 Fe1 C3 105.5(5) 2_665 . ?
C3 Fe1 C5 68.3(3) . . ?
C3 Fe1 C5 155.4(3) . 2_665 ?
C3 Fe1 C5 155.4(3) 2_665 . ?
C3 Fe1 C5 68.3(3) 2_665 2_665 ?
C4 Fe1 C1 67.8(3) 2_665 2_665 ?
C4 Fe1 C1 126.1(3) . 2_665 ?
C4 Fe1 C1 126.1(3) 2_665 . ?
C4 Fe1 C1 67.8(3) . . ?
C4 Fe1 C2 106.8(3) 2_665 . ?
C4 Fe1 C2 106.8(3) . 2_665 ?
C4 Fe1 C2 68.8(3) . . ?
C4 Fe1 C2 68.8(3) 2_665 2_665 ?
C4 Fe1 C3 40.9(3) . . ?
C4 Fe1 C3 119.0(3) . 2_665 ?
C4 Fe1 C3 119.0(3) 2_665 . ?
C4 Fe1 C3 40.9(3) 2_665 2_665 ?
C4 Fe1 C4 154.2(5) 2_665 . ?
C4 Fe1 C5 40.7(3) . . ?
C4 Fe1 C5 163.2(3) 2_665 . ?
C4 Fe1 C5 163.2(3) . 2_665 ?
C4 Fe1 C5 40.7(3) 2_665 2_665 ?
C5 Fe1 C1 110.3(3) . 2_665 ?
C5 Fe1 C1 110.3(3) 2_665 . ?
C5 Fe1 C1 39.8(3) 2_665 2_665 ?
C5 Fe1 C1 39.8(3) . . ?
C5 Fe1 C2 121.3(3) . 2_665 ?
C5 Fe1 C2 67.9(3) . . ?
C5 Fe1 C2 67.9(3) 2_665 2_665 ?
C5 Fe1 C2 121.3(3) 2_665 . ?
C5 Fe1 C5 127.1(5) 2_665 . ?
C1 N1 H1 111.7 . . ?
C1 N1 B1 136.7(7) . . ?
B1 N1 H1 111.7 . . ?
N1 B1 N3 133.3(8) . . ?
N2 B1 N1 121.4(8) . . ?
N2 B1 N3 105.3(7) . . ?
C1 C2 Fe1 71.9(4) . . ?
C1 C2 H2 126.1 . . ?
C1 C2 C3 107.8(7) . . ?
Fe1 C2 H2 124.7 . . ?
C3 C2 Fe1 68.9(4) . . ?
C3 C2 H2 126.1 . . ?
B1 N2 C8 128.7(6) . . ?
C6 N2 B1 108.4(7) . . ?
C6 N2 C8 122.9(6) . . ?
Fe1 C3 H3 126.0 . . ?
C2 C3 Fe1 70.1(4) . . ?
C2 C3 H3 126.0 . . ?
C4 C3 Fe1 69.4(4) . . ?
C4 C3 C2 107.9(7) . . ?
C4 C3 H3 126.0 . . ?
C7 N3 B1 106.5(6) . . ?
C7 N3 C20 118.1(6) . . ?
C20 N3 B1 134.5(7) . . ?
Fe1 C4 H4 125.5 . . ?
C3 C4 Fe1 69.7(4) . . ?
C3 C4 H4 126.2 . . ?
C5 C4 Fe1 70.2(4) . . ?
C5 C4 C3 107.5(7) . . ?
C5 C4 H4 126.2 . . ?
C1 C5 Fe1 72.2(4) . . ?
C1 C5 C4 108.9(7) . . ?
C1 C5 H5 125.5 . . ?
Fe1 C5 H5 124.8 . . ?
C4 C5 Fe1 69.1(5) . . ?
C4 C5 H5 125.5 . . ?
N2 C6 H6 125.0 . . ?
C7 C6 N2 109.9(7) . . ?
C7 C6 H6 125.0 . . ?
N3 C7 H7 125.0 . . ?
C6 C7 N3 109.9(7) . . ?
C6 C7 H7 125.0 . . ?
C9 C8 N2 118.6(6) . . ?
C9 C8 C13 122.5(7) . . ?
C13 C8 N2 118.9(7) . . ?
C8 C9 C10 117.9(7) . . ?
C8 C9 C14 122.7(7) . . ?
C10 C9 C14 119.4(7) . . ?
C9 C10 H10 119.9 . . ?
C11 C10 C9 120.1(8) . . ?
C11 C10 H10 119.9 . . ?
C10 C11 H11 119.2 . . ?
C12 C11 C10 121.7(8) . . ?
C12 C11 H11 119.2 . . ?
C11 C12 H12 119.4 . . ?
C11 C12 C13 121.2(7) . . ?
C13 C12 H12 119.4 . . ?
C8 C13 C17 121.2(7) . . ?
C12 C13 C8 116.6(7) . . ?
C12 C13 C17 122.1(7) . . ?
C9 C14 H14 108.1 . . ?
C9 C14 C16 111.8(7) . . ?
C15 C14 C9 109.8(7) . . ?
C15 C14 H14 108.1 . . ?
C15 C14 C16 110.7(7) . . ?
C16 C14 H14 108.1 . . ?
C14 C15 H15A 109.5 . . ?
C14 C15 H15B 109.5 . . ?
C14 C15 H15C 109.5 . . ?
H15A C15 H15B 109.5 . . ?
H15A C15 H15C 109.5 . . ?
H15B C15 H15C 109.5 . . ?
C14 C16 H16A 109.5 . . ?
C14 C16 H16B 109.5 . . ?
C14 C16 H16C 109.5 . . ?
H16A C16 H16B 109.5 . . ?
H16A C16 H16C 109.5 . . ?
H16B C16 H16C 109.5 . . ?
C13 C17 H17 107.4 . . ?
C13 C17 C18 112.7(8) . . ?
C13 C17 C19 110.8(8) . . ?
C18 C17 H17 107.4 . . ?
C19 C17 H17 107.4 . . ?
C19 C17 C18 110.8(8) . . ?
C17 C18 H18A 109.5 . . ?
C17 C18 H18B 109.5 . . ?
C17 C18 H18C 109.5 . . ?
H18A C18 H18B 109.5 . . ?
H18A C18 H18C 109.5 . . ?
H18B C18 H18C 109.5 . . ?
C17 C19 H19A 109.5 . . ?
C17 C19 H19B 109.5 . . ?
C17 C19 H19C 109.5 . . ?
H19A C19 H19B 109.5 . . ?
H19A C19 H19C 109.5 . . ?
H19B C19 H19C 109.5 . . ?
C21 C20 N3 117.3(7) . . ?
C25 C20 N3 120.4(6) . . ?
C25 C20 C21 122.4(7) . . ?
C20 C21 C26 122.5(7) . . ?
C22 C21 C20 117.8(7) . . ?
C22 C21 C26 119.7(7) . . ?
C21 C22 H22 118.9 . . ?
C23 C22 C21 122.1(7) . . ?
C23 C22 H22 118.9 . . ?
C22 C23 H23 120.8 . . ?
C22 C23 C24 118.5(8) . . ?
C24 C23 H23 120.8 . . ?
C23 C24 H24 119.5 . . ?
C25 C24 C23 121.1(8) . . ?
C25 C24 H24 119.5 . . ?
C20 C25 C24 118.2(7) . . ?
C20 C25 C29 120.8(7) . . ?
C24 C25 C29 121.0(7) . . ?
C21 C26 H26 107.1 . . ?
C21 C26 C27 109.6(6) . . ?
C21 C26 C28 114.0(7) . . ?
C27 C26 H26 107.1 . . ?
C28 C26 H26 107.1 . . ?
C28 C26 C27 111.6(7) . . ?
C26 C27 H27A 109.5 . . ?
C26 C27 H27B 109.5 . . ?
C26 C27 H27C 109.5 . . ?
H27A C27 H27B 109.5 . . ?
H27A C27 H27C 109.5 . . ?
H27B C27 H27C 109.5 . . ?
C26 C28 H28A 109.5 . . ?
C26 C28 H28B 109.5 . . ?
C26 C28 H28C 109.5 . . ?
H28A C28 H28B 109.5 . . ?
H28A C28 H28C 109.5 . . ?
H28B C28 H28C 109.5 . . ?
C25 C29 H29 107.6 . . ?
C30 C29 C25 110.5(6) . . ?
C30 C29 H29 107.6 . . ?
C31 C29 C25 113.4(7) . . ?
C31 C29 H29 107.6 . . ?
C31 C29 C30 109.9(7) . . ?
C29 C30 H30A 109.5 . . ?
C29 C30 H30B 109.5 . . ?
C29 C30 H30C 109.5 . . ?
H30A C30 H30B 109.5 . . ?
H30A C30 H30C 109.5 . . ?
H30B C30 H30C 109.5 . . ?
C29 C31 H31A 109.5 . . ?
C29 C31 H31B 109.5 . . ?
C29 C31 H31C 109.5 . . ?
H31A C31 H31B 109.5 . . ?
H31A C31 H31C 109.5 . . ?
H31B C31 H31C 109.5 . . ?

loop_
_geom_bond_atom_site_label_1
_geom_bond_atom_site_label_2
_geom_bond_distance
_geom_bond_site_symmetry_2
_geom_bond_publ_flag
C1 Fe1 2.096(8) . ?
C1 N1 1.402(10) . ?
C1 C2 1.419(12) . ?
C1 C5 1.410(11) . ?
Fe1 C1 2.096(8) 2_665 ?
Fe1 C2 2.046(7) . ?
Fe1 C2 2.046(7) 2_665 ?
Fe1 C3 2.030(7) 2_665 ?
Fe1 C3 2.030(7) . ?
Fe1 C4 2.027(7) 2_665 ?
Fe1 C4 2.027(8) . ?
Fe1 C5 2.041(7) 2_665 ?
Fe1 C5 2.041(7) . ?
N1 H1 0.8800 . ?
N1 B1 1.437(11) . ?
B1 N2 1.427(11) . ?
B1 N3 1.451(11) . ?
C2 H2 0.9500 . ?
C2 C3 1.427(10) . ?
N2 C6 1.398(10) . ?
N2 C8 1.442(10) . ?
C3 H3 0.9500 . ?
C3 C4 1.418(11) . ?
N3 C7 1.423(10) . ?
N3 C20 1.435(9) . ?
C4 H4 0.9500 . ?
C4 C5 1.415(11) . ?
C5 H5 0.9500 . ?
C6 H6 0.9500 . ?
C6 C7 1.325(11) . ?
C7 H7 0.9500 . ?
C8 C9 1.394(11) . ?
C8 C13 1.418(10) . ?
C9 C10 1.397(11) . ?
C9 C14 1.527(11) . ?
C10 H10 0.9500 . ?
C10 C11 1.380(11) . ?
C11 H11 0.9500 . ?
C11 C12 1.361(12) . ?
C12 H12 0.9500 . ?
C12 C13 1.400(11) . ?
C13 C17 1.508(11) . ?
C14 H14 1.0000 . ?
C14 C15 1.523(11) . ?
C14 C16 1.543(12) . ?
C15 H15A 0.9800 . ?
C15 H15B 0.9800 . ?
C15 H15C 0.9800 . ?
C16 H16A 0.9800 . ?
C16 H16B 0.9800 . ?
C16 H16C 0.9800 . ?
C17 H17 1.0000 . ?
C17 C18 1.549(13) . ?
C17 C19 1.525(14) . ?
C18 H18A 0.9800 . ?
C18 H18B 0.9800 . ?
C18 H18C 0.9800 . ?
C19 H19A 0.9800 . ?
C19 H19B 0.9800 . ?
C19 H19C 0.9800 . ?
C20 C21 1.396(10) . ?
C20 C25 1.390(10) . ?
C21 C22 1.390(11) . ?
C21 C26 1.524(11) . ?
C22 H22 0.9500 . ?
C22 C23 1.383(12) . ?
C23 H23 0.9500 . ?
C23 C24 1.410(11) . ?
C24 H24 0.9500 . ?
C24 C25 1.391(11) . ?
C25 C29 1.531(10) . ?
C26 H26 1.0000 . ?
C26 C27 1.534(12) . ?
C26 C28 1.525(11) . ?
C27 H27A 0.9800 . ?
C27 H27B 0.9800 . ?
C27 H27C 0.9800 . ?
C28 H28A 0.9800 . ?
C28 H28B 0.9800 . ?
C28 H28C 0.9800 . ?
C29 H29 1.0000 . ?
C29 C30 1.526(11) . ?
C29 C31 1.523(11) . ?
C30 H30A 0.9800 . ?
C30 H30B 0.9800 . ?
C30 H30C 0.9800 . ?
C31 H31A 0.9800 . ?
C31 H31B 0.9800 . ?
C31 H31C 0.9800 . ?

loop_
_geom_torsion_atom_site_label_1
_geom_torsion_atom_site_label_2
_geom_torsion_atom_site_label_3
_geom_torsion_atom_site_label_4
_geom_torsion
_geom_torsion_site_symmetry_1
_geom_torsion_site_symmetry_2
_geom_torsion_site_symmetry_3
_geom_torsion_site_symmetry_4
_geom_torsion_publ_flag
C1 N1 B1 N2 -165.9(8) . . . . ?
C1 N1 B1 N3 14.5(15) . . . . ?
C1 C2 C3 Fe1 61.7(5) . . . . ?
C1 C2 C3 C4 2.3(8) . . . . ?
Fe1 C1 N1 B1 -116.5(9) . . . . ?
Fe1 C1 C2 C3 -59.8(5) . . . . ?
Fe1 C1 C5 C4 59.6(5) . . . . ?
Fe1 C2 C3 C4 -59.4(5) . . . . ?
Fe1 C3 C4 C5 -60.3(5) . . . . ?
Fe1 C4 C5 C1 -61.5(5) . . . . ?
N1 C1 C2 Fe1 -125.1(8) . . . . ?
N1 C1 C2 C3 175.1(7) . . . . ?
N1 C1 C5 Fe1 125.0(7) . . . . ?
N1 C1 C5 C4 -175.4(7) . . . . ?
N1 B1 N2 C6 -179.6(7) . . . . ?
N1 B1 N2 C8 -0.4(12) . . . . ?
N1 B1 N3 C7 179.3(8) . . . . ?
N1 B1 N3 C20 11.1(15) . . . . ?
B1 N2 C6 C7 0.2(9) . . . . ?
B1 N2 C8 C9 -87.7(9) . . . . ?
B1 N2 C8 C13 92.7(9) . . . . ?
B1 N3 C7 C6 0.5(9) . . . . ?
B1 N3 C20 C21 93.0(10) . . . . ?
B1 N3 C20 C25 -88.1(11) . . . . ?
C2 C1 N1 B1 -24.0(14) . . . . ?
C2 C1 C5 Fe1 -56.6(5) . . . . ?
C2 C1 C5 C4 3.0(9) . . . . ?
C2 C3 C4 Fe1 59.8(5) . . . . ?
C2 C3 C4 C5 -0.5(9) . . . . ?
N2 B1 N3 C7 -0.4(8) . . . . ?
N2 B1 N3 C20 -168.6(7) . . . . ?
N2 C6 C7 N3 -0.4(9) . . . . ?
N2 C8 C9 C10 -178.4(6) . . . . ?
N2 C8 C9 C14 1.7(10) . . . . ?
N2 C8 C13 C12 179.6(7) . . . . ?
N2 C8 C13 C17 1.9(10) . . . . ?
C3 C4 C5 C1 -1.6(9) . . . . ?
C3 C4 C5 Fe1 59.9(5) . . . . ?
N3 B1 N2 C6 0.2(8) . . . . ?
N3 B1 N2 C8 179.4(6) . . . . ?
N3 C20 C21 C22 179.1(7) . . . . ?
N3 C20 C21 C26 -3.7(10) . . . . ?
N3 C20 C25 C24 -178.2(7) . . . . ?
N3 C20 C25 C29 2.8(11) . . . . ?
C5 C1 N1 B1 154.1(8) . . . . ?
C5 C1 C2 Fe1 56.5(5) . . . . ?
C5 C1 C2 C3 -3.3(8) . . . . ?
C6 N2 C8 C9 91.4(9) . . . . ?
C6 N2 C8 C13 -88.2(9) . . . . ?
C7 N3 C20 C21 -74.3(9) . . . . ?
C7 N3 C20 C25 104.7(8) . . . . ?
C8 N2 C6 C7 -179.1(7) . . . . ?
C8 C9 C10 C11 -1.4(11) . . . . ?
C8 C9 C14 C15 105.1(9) . . . . ?
C8 C9 C14 C16 -131.6(8) . . . . ?
C8 C13 C17 C18 -142.8(8) . . . . ?
C8 C13 C17 C19 92.4(9) . . . . ?
C9 C8 C13 C12 0.0(11) . . . . ?
C9 C8 C13 C17 -177.7(7) . . . . ?
C9 C10 C11 C12 0.5(12) . . . . ?
C10 C9 C14 C15 -74.7(9) . . . . ?
C10 C9 C14 C16 48.6(10) . . . . ?
C10 C11 C12 C13 0.7(13) . . . . ?
C11 C12 C13 C8 -1.0(11) . . . . ?
C11 C12 C13 C17 176.7(8) . . . . ?
C12 C13 C17 C18 39.6(12) . . . . ?
C12 C13 C17 C19 -85.2(10) . . . . ?
C13 C8 C9 C10 1.2(11) . . . . ?
C13 C8 C9 C14 -178.7(7) . . . . ?
C14 C9 C10 C11 178.4(7) . . . . ?
C20 N3 C7 C6 171.0(7) . . . . ?
C20 C21 C22 C23 -0.6(11) . . . . ?
C20 C21 C26 C27 -91.1(8) . . . . ?
C20 C21 C26 C28 143.0(7) . . . . ?
C20 C25 C29 C30 -82.3(9) . . . . ?
C20 C25 C29 C31 153.9(7) . . . . ?
C21 C20 C25 C24 0.7(11) . . . . ?
C21 C20 C25 C29 -178.3(6) . . . . ?
C21 C22 C23 C24 0.1(12) . . . . ?
C22 C21 C26 C27 86.0(8) . . . . ?
C22 C21 C26 C28 -39.8(10) . . . . ?
C22 C23 C24 C25 0.8(12) . . . . ?
C23 C24 C25 C20 -1.2(11) . . . . ?
C23 C24 C25 C29 177.9(7) . . . . ?
C24 C25 C29 C30 98.8(9) . . . . ?
C24 C25 C29 C31 -25.1(10) . . . . ?
C25 C20 C21 C22 0.2(11) . . . . ?
C25 C20 C21 C26 177.3(6) . . . . ?
C26 C21 C22 C23 -177.8(7) . . . . ?

loop_
_twin_individual_id
_twin_individual_mass_fraction_refined
1 0.638(15)
2 0.362(15)
